data_4503127
loop_
_publ_author_name
'Ibberson, Richard M.'
'Telling, Mark T. F.'
'Parsons, Simon'

_publ_section_title
;
 Crystal Structures and Glassy Phase Transition Behavior of Cyclohexene
;
_journal_issue 2
_journal_name_full 'Crystal Growth &amp; Design'
_journal_page_first 512
_journal_paper_doi 10.1021/cg0705512
_journal_volume 8
_journal_year 2008
_chemical_formula_moiety 'C6 D10'
_chemical_formula_sum 'C6 D10'
_chemical_formula_weight 92.20
_chemical_melting_point 170
_chemical_name_common cyclohexene
_chemical_name_systematic
; 
perdeutero cyclohexene
;
_space_group_IT_number 2
_symmetry_cell_setting triclinic
_symmetry_space_group_name_Hall '-P 1'
_symmetry_space_group_name_H-M 'P -1'
_audit_creation_date 2007-05-01T13:22
_audit_creation_method 'from EXP file using GSAS2CIF'
_audit_update_record ' 2007-05-01T13:22  Initial CIF as created by GSAS2CIF'
_cell_angle_alpha 109.0902(8)
_cell_angle_beta 118.3629(6)
_cell_angle_gamma 79.3203(10)
_cell_formula_units_Z 2
_cell_length_a 6.39679(5)
_cell_length_b 7.49764(9)
_cell_length_c 6.33845(6)
_cell_measurement_temperature 2.0
_cell_volume 252.629(5)
_computing_structure_refinement GSAS
_diffrn_radiation_probe neutron
_diffrn_radiation_type neutron
_exptl_absorpt_correction_T_max 1.00000
_exptl_absorpt_correction_T_min 1.00000
_exptl_absorpt_process_details
;   GSAS Absorption/surface roughness correction: function number 0
 No correction is applied.
;
_exptl_crystal_density_diffrn 1.212
_exptl_crystal_density_meas ?
_pd_block_id 2007-05-01T13:22|2K_33826||
_pd_calc_method 'Rietveld Refinement'
_pd_char_colour white
_pd_instr_location
; 
ISIS Facility, Rutherford Appleton Laboratory, UK.
;
_pd_meas_2theta_fixed 168.33
_pd_meas_scan_method tof
_pd_phase_name 'Triclinic phase 2'
_pd_proc_info_datetime 2007-05-01T13:22:32
_pd_proc_info_excluded_regions ' ?'
_pd_proc_ls_background_function
;   GSAS Background function number 1 with 10 terms.
 Shifted Chebyshev function of 1st kind
      1:    5.47505     2:    1.23947     3:   0.133701     4:  -6.720560E-03
      5:   4.192000E-02 6:   0.148623     7:   7.739380E-02 8:  -0.191926    
      9:   5.321980E-0210:  -5.894620E-02
;
_pd_proc_ls_peak_cutoff 0.00100
_pd_proc_ls_pref_orient_corr
;
None
;
_pd_proc_ls_profile_function
;
 TOF Profile function number 3 with  21 terms
 Profile coefficients for exponential pseudovoigt
  convolution Von Dreele, 1990 (unpublished)
 Peak tails are ignored  where the intensity is below 0.0010 times the peak
   Aniso. broadening axis   0.0   0.0   1.0
;
_pd_proc_ls_prof_R_factor 0.0338
_pd_proc_ls_prof_wR_expected 0.0397
_pd_proc_ls_prof_wR_factor 0.0398
_pd_spec_mounting ' ?'
_refine_ls_goodness_of_fit_all 1.00
_refine_ls_matrix_type full
_refine_ls_number_parameters 83
_refine_ls_number_restraints 0
_refine_ls_R_Fsqd_factor 0.07828
_refine_ls_shift/su_max 0.02
_refine_ls_shift/su_mean 0.00
_cod_data_source_file cg0705512-file003.cif
_cod_data_source_block 2K_33826_publ
_cod_depositor_comments
;
The following automatic conversions were performed:

'_geom_bond_publ_flag' value 'N' changed to 'n' according to
/home/saulius/struct/CIF-dictionaries/cif_core.dic dictionary named
'cif_core.dic' version 2.4.1 from 2010-06-29 (42
times).

'_geom_angle_publ_flag' value 'N' changed to 'n' according
to /home/saulius/struct/CIF-dictionaries/cif_core.dic dictionary
named 'cif_core.dic' version 2.4.1 from 2010-06-29 (30 times).

Automatic conversion script
Id: cif_fix_values 1715 2011-07-08 13:25:40Z adriana 

The following automatic conversions were performed:

'_exptl_crystal_density_meas' value 'not measured' was changed to '?'
- the value is perceived as not measured.

Automatic conversion script
Id: cif_fix_values 3008 2015-01-20 13:52:24Z robertas 
;
_cod_original_cell_volume 252.629(3)
_cod_database_code 4503127
_gsas_exptl_extinct_corr_t_min 1.00000
_gsas_exptl_extinct_corr_t_max 1.00000

loop_
_symmetry_equiv_pos_site_id
_symmetry_equiv_pos_as_xyz
1 +x,+y,+z
-1 -x,-y,-z

loop_
_atom_site_type_symbol
_atom_site_label
_atom_site_fract_x
_atom_site_fract_y
_atom_site_fract_z
_atom_site_occupancy
_atom_site_thermal_displace_type
_atom_site_U_iso_or_equiv
_atom_site_symmetry_multiplicity
C C1 0.4253(5) -0.2341(4) -0.8304(5) 1.0 Uiso 0.0072(2) 2
C C2 0.5058(5) -0.2408(4) -0.9923(6) 1.0 Uiso 0.0072(2) 2
C C3 0.7639(5) -0.2636(4) -0.9312(5) 1.0 Uiso 0.0072(2) 2
C C4 0.9146(5) -0.3152(5) -0.6879(5) 1.0 Uiso 0.0072(2) 2
C C5 0.8348(5) -0.2020(4) -0.4898(5) 1.0 Uiso 0.0072(2) 2
C C6 0.5858(5) -0.2464(4) -0.5710(5) 1.0 Uiso 0.0072(2) 2
D D1 0.2348(6) -0.2198(5) -0.8936(6) 1.0 Uiso 0.0191(3) 2
D D2 0.3776(5) -0.2286(5) -1.1830(6) 1.0 Uiso 0.0191(3) 2
D D31 0.8244(5) -0.1320(5) -0.9285(6) 1.0 Uiso 0.0191(3) 2
D D32 0.7870(6) -0.3733(5) -1.0885(5) 1.0 Uiso 0.0191(3) 2
D D41 1.1056(6) -0.2985(5) -0.6238(7) 1.0 Uiso 0.0191(3) 2
D D42 0.8984(5) -0.4682(4) -0.7202(5) 1.0 Uiso 0.0191(3) 2
D D51 0.8492(5) -0.0482(5) -0.4591(6) 1.0 Uiso 0.0191(3) 2
D D52 0.9564(5) -0.2295(5) -0.3116(6) 1.0 Uiso 0.0191(3) 2
D D61 0.5161(6) -0.1482(5) -0.4428(6) 1.0 Uiso 0.0191(3) 2
D D62 0.5763(6) -0.3884(5) -0.5571(5) 1.0 Uiso 0.0191(3) 2

loop_
_atom_type_symbol
_atom_type_number_in_cell
_atom_type_scat_length_neutron
_atom_type_scat_source
C 12.0 0.6646 International_Tables_Vol_C
D 20.0 0.6671 International_Tables_Vol_C

loop_
_geom_angle_atom_site_label_1
_geom_angle_atom_site_label_2
_geom_angle_atom_site_label_3
_geom_angle
_geom_angle_site_symmetry_1
_geom_angle_site_symmetry_3
_geom_angle_publ_flag
C2 C1 C6 122.77(32) 1_555 1_555 n
C2 C1 D1 117.49(33) 1_555 1_555 n
C6 C1 D1 119.7(4) 1_555 1_555 n
C1 C2 C3 123.09(30) 1_555 1_555 n
C1 C2 D2 119.67(34) 1_555 1_555 n
C3 C2 D2 117.23(32) 1_555 1_555 n
C2 C3 C4 112.14(26) 1_555 1_555 n
C2 C3 D31 109.53(29) 1_555 1_555 n
C2 C3 D32 109.02(30) 1_555 1_555 n
C4 C3 D31 111.53(30) 1_555 1_555 n
C4 C3 D32 110.62(35) 1_555 1_555 n
D31 C3 D32 103.64(33) 1_555 1_555 n
C3 C4 C5 111.21(26) 1_555 1_555 n
C3 C4 D41 110.87(32) 1_555 1_555 n
C3 C4 D42 109.15(31) 1_555 1_555 n
C5 C4 D41 111.68(32) 1_555 1_555 n
C5 C4 D42 108.82(29) 1_555 1_555 n
D41 C4 D42 104.9(4) 1_555 1_555 n
C4 C5 C6 109.90(25) 1_555 1_555 n
C4 C5 D51 108.75(30) 1_555 1_555 n
C4 C5 D52 110.15(31) 1_555 1_555 n
C6 C5 D51 110.79(28) 1_555 1_555 n
C6 C5 D52 111.97(30) 1_555 1_555 n
D51 C5 D52 105.14(34) 1_555 1_555 n
C1 C6 C5 111.90(28) 1_555 1_555 n
C1 C6 D61 108.96(33) 1_555 1_555 n
C1 C6 D62 109.70(30) 1_555 1_555 n
C5 C6 D61 110.35(29) 1_555 1_555 n
C5 C6 D62 111.45(35) 1_555 1_555 n
D61 C6 D62 104.2(4) 1_555 1_555 n

loop_
_geom_bond_atom_site_label_1
_geom_bond_atom_site_label_2
_geom_bond_distance
_geom_bond_site_symmetry_2
_geom_bond_publ_flag
C1 C2 1.334(4) 1_555 n
C1 C6 1.492(4) 1_555 n
C1 D1 1.083(4) 1_555 n
C2 C1 1.334(4) 1_555 n
C2 C3 1.496(4) 1_555 n
C2 D1 2.070(4) 1_555 n
C2 D2 1.116(4) 1_555 n
C3 C2 1.496(4) 1_555 n
C3 C4 1.516(4) 1_555 n
C3 D31 1.117(4) 1_555 n
C3 D32 1.119(4) 1_555 n
C4 C3 1.516(4) 1_555 n
C4 C5 1.520(4) 1_555 n
C4 D41 1.107(4) 1_555 n
C4 D42 1.113(4) 1_555 n
C5 C4 1.520(4) 1_555 n
C5 C6 1.489(4) 1_555 n
C5 D51 1.119(4) 1_555 n
C5 D52 1.087(4) 1_555 n
C6 C1 1.492(4) 1_555 n
C6 C5 1.489(4) 1_555 n
C6 D61 1.110(4) 1_555 n
C6 D62 1.111(4) 1_555 n
D1 C1 1.083(4) 1_555 n
D1 C2 2.070(4) 1_555 n
D2 C2 1.116(4) 1_555 n
D31 C3 1.117(4) 1_555 n
D31 D32 1.758(5) 1_555 n
D32 C3 1.119(4) 1_555 n
D32 D31 1.758(5) 1_555 n
D41 C4 1.107(4) 1_555 n
D41 D42 1.759(4) 1_555 n
D42 C4 1.113(4) 1_555 n
D42 D41 1.759(4) 1_555 n
D51 C5 1.119(4) 1_555 n
D51 D52 1.752(5) 1_555 n
D52 C5 1.087(4) 1_555 n
D52 D51 1.752(5) 1_555 n
D61 C6 1.110(4) 1_555 n
D61 D62 1.753(5) 1_555 n
D62 C6 1.111(4) 1_555 n
D62 D61 1.753(5) 1_555 n
